data_4327969
loop_
_publ_author_name
'Alexander N. Kornev'
'Vyacheslav V. Sushev'
'Yulia S. Panova'
'Natalia V. Belina'
'Olga V. Lukoyanova'
'Georgy K. Fukin'
'Sergey Y. Ketkov'
'Gleb A. Abakumov'
'Peter L\"onnecke'
'Evamarie Hey-Hawkins'

_publ_contact_author G.K.Fukin
_publ_contact_author_email gera@iomc.ras.ru
_publ_section_title
;
 The Intramolecular Rearrangement of Phosphinohydrazides [R'2P-NR-NR-M]
 \\rightarrow [RN=PR'2-NR-M]: General Rules and Exceptions.
 Transformations of Bulky Phosphinohydrazines (R-NH-N(PPh2)2, R =tBu,
 Ph2P)
;
_journal_name_full 'Inorganic Chemistry'
_journal_page_first 874
_journal_page_last 881
_journal_paper_doi 10.1021/ic201617p
_journal_volume 51
_journal_year 2012
_chemical_formula_sum 'C48 H66 La N4 P3 Si4'
_chemical_formula_weight 1043.23
_chemical_name_systematic
; 
 ? 
;
_space_group_IT_number 2
_symmetry_cell_setting triclinic
_symmetry_space_group_name_Hall '-P 1'
_symmetry_space_group_name_H-M 'P -1'
_atom_sites_solution_hydrogens difmap
_atom_sites_solution_primary patt
_atom_sites_solution_secondary difmap
_audit_creation_method SHELXL-97
_cell_angle_alpha 86.3900(10)
_cell_angle_beta 84.3270(10)
_cell_angle_gamma 63.1900(10)
_cell_formula_units_Z 2
_cell_length_a 11.5932(4)
_cell_length_b 12.2192(4)
_cell_length_c 20.8318(6)
_cell_measurement_reflns_used 920
_cell_measurement_temperature 100(2)
_cell_measurement_theta_max 29
_cell_measurement_theta_min 2
_cell_volume 2620.35(15)
_computing_cell_refinement 'Bruker SMART'
_computing_data_collection 'Bruker SMART'
_computing_data_reduction 'Bruker SHELXTL'
_computing_molecular_graphics 'Bruker SHELXTL'
_computing_publication_material 'Bruker SHELXTL'
_computing_structure_refinement 'SHELXL-97 (Sheldrick, 1997)'
_computing_structure_solution 'SHELXS-97 (Sheldrick, 1990)'
_diffrn_ambient_temperature 100(2)
_diffrn_measured_fraction_theta_full 0.990
_diffrn_measured_fraction_theta_max 0.990
_diffrn_measurement_device_type 'CCD area detector'
_diffrn_measurement_method 'phi and omega scans'
_diffrn_radiation_monochromator graphite
_diffrn_radiation_source 'fine-focus sealed tube'
_diffrn_radiation_type MoK\a
_diffrn_radiation_wavelength 0.71073
_diffrn_reflns_av_R_equivalents 0.0204
_diffrn_reflns_av_sigmaI/netI 0.0307
_diffrn_reflns_limit_h_max 15
_diffrn_reflns_limit_h_min -15
_diffrn_reflns_limit_k_max 15
_diffrn_reflns_limit_k_min -15
_diffrn_reflns_limit_l_max 27
_diffrn_reflns_limit_l_min -27
_diffrn_reflns_number 25274
_diffrn_reflns_theta_full 27.50
_diffrn_reflns_theta_max 27.50
_diffrn_reflns_theta_min 2.33
_exptl_absorpt_coefficient_mu 1.034
_exptl_absorpt_correction_T_max 0.8604
_exptl_absorpt_correction_T_min 0.7822
_exptl_absorpt_correction_type multi-scan
_exptl_absorpt_process_details 'SADABS (Sheldrick, 1998)'
_exptl_crystal_colour colorless
_exptl_crystal_density_diffrn 1.322
_exptl_crystal_description prism
_exptl_crystal_F_000 1080
_exptl_crystal_size_max 0.25
_exptl_crystal_size_mid 0.23
_exptl_crystal_size_min 0.15
_refine_diff_density_max 1.149
_refine_diff_density_min -0.444
_refine_diff_density_rms 0.083
_refine_ls_extinction_method none
_refine_ls_goodness_of_fit_ref 1.059
_refine_ls_hydrogen_treatment mixed
_refine_ls_matrix_type full
_refine_ls_number_parameters 757
_refine_ls_number_reflns 11901
_refine_ls_number_restraints 9
_refine_ls_restrained_S_all 1.059
_refine_ls_R_factor_all 0.0374
_refine_ls_R_factor_gt 0.0305
_refine_ls_shift/su_max 0.002
_refine_ls_shift/su_mean 0.000
_refine_ls_structure_factor_coef Fsqd
_refine_ls_weighting_details 'calc w=1/[\s^2^(Fo^2^)+(0.0408P)^2^+1.0232P] where P=(Fo^2^+2Fc^2^)/3'
_refine_ls_weighting_scheme calc
_refine_ls_wR_factor_gt 0.0718
_refine_ls_wR_factor_ref 0.0745
_reflns_number_gt 10504
_reflns_number_total 11901
_reflns_threshold_expression >2sigma(I)
_cod_data_source_file ic201617p_si_002_4.cif
_cod_data_source_block lapnm
_cod_database_code 4327969

loop_
_symmetry_equiv_pos_as_xyz
'x, y, z'
'-x, -y, -z'

loop_
_atom_site_label
_atom_site_type_symbol
_atom_site_fract_x
_atom_site_fract_y
_atom_site_fract_z
_atom_site_U_iso_or_equiv
_atom_site_adp_type
_atom_site_occupancy
_atom_site_symmetry_multiplicity
_atom_site_calc_flag
_atom_site_refinement_flags
La1 La 0.256125(7) 0.325879(7) -0.745650(4) 0.01709(2) Uani 1 1 d .
P1 P 0.40019(3) 0.49617(3) -0.744726(18) 0.01683(8) Uani 1 1 d .
P2 P 0.14892(4) 0.69096(3) -0.757755(19) 0.01988(9) Uani 1 1 d .
P3 P 0.63451(3) 0.27538(3) -0.754932(19) 0.01853(8) Uani 1 1 d .
Si1 Si 0.01215(4) 0.29427(4) -0.81727(2) 0.02222(10) Uani 1 1 d .
Si2 Si 0.24900(4) 0.24992(4) -0.90675(2) 0.02229(10) Uani 1 1 d .
Si3 Si 0.30960(4) 0.07088(4) -0.65313(2) 0.01902(9) Uani 1 1 d .
Si4 Si 0.15435(4) 0.30803(4) -0.57868(2) 0.01919(9) Uani 1 1 d .
N1 N 0.24752(11) 0.53579(10) -0.74950(6) 0.0185(3) Uani 1 1 d .
N2 N 0.46813(11) 0.34801(10) -0.75076(6) 0.0178(3) Uani 1 1 d .
N3 N 0.16212(12) 0.29111(11) -0.83359(6) 0.0213(3) Uani 1 1 d .
N4 N 0.23836(11) 0.22640(11) -0.64605(6) 0.0182(3) Uani 1 1 d .
C1 C 0.46072(13) 0.57286(13) -0.80664(7) 0.0194(3) Uani 1 1 d .
C2 C 0.49663(15) 0.52642(14) -0.86870(8) 0.0248(4) Uani 1 1 d D
H2 H 0.4966(12) 0.4525(7) -0.8774(8) 0.025(5) Uiso 1 1 d D
C3 C 0.52968(17) 0.59048(16) -0.91823(8) 0.0313(4) Uani 1 1 d .
H3 H 0.5509(16) 0.5575(15) -0.9584(9) 0.026(5) Uiso 1 1 d .
C4 C 0.52688(17) 0.70234(16) -0.90623(9) 0.0345(4) Uani 1 1 d .
H4 H 0.5458(18) 0.7497(17) -0.9398(10) 0.038(5) Uiso 1 1 d .
C5 C 0.49198(18) 0.74865(15) -0.84506(9) 0.0351(4) Uani 1 1 d .
H5 H 0.4964(19) 0.8192(19) -0.8368(11) 0.047(6) Uiso 1 1 d .
C6 C 0.45918(16) 0.68432(14) -0.79504(8) 0.0279(4) Uani 1 1 d .
H6 H 0.4335(16) 0.7160(16) -0.7532(9) 0.029(5) Uiso 1 1 d .
C7 C 0.42938(14) 0.54401(13) -0.66983(7) 0.0215(3) Uani 1 1 d .
C8 C 0.32970(16) 0.59803(15) -0.62178(8) 0.0277(4) Uani 1 1 d .
H8 H 0.2476(17) 0.6100(16) -0.6270(9) 0.027(5) Uiso 1 1 d .
C9 C 0.35501(19) 0.63176(17) -0.56437(9) 0.0374(5) Uani 1 1 d D
H9 H 0.2873(11) 0.6678(17) -0.5324(6) 0.047(6) Uiso 1 1 d D
C10 C 0.47918(19) 0.61005(17) -0.55392(9) 0.0388(5) Uani 1 1 d .
H10 H 0.4986(18) 0.6304(17) -0.5146(10) 0.037(5) Uiso 1 1 d .
C11 C 0.57962(16) 0.55629(16) -0.60124(9) 0.0342(4) Uani 1 1 d D
H11 H 0.6634(7) 0.5422(13) -0.5941(8) 0.023(4) Uiso 1 1 d D
C12 C 0.55491(15) 0.52382(14) -0.65903(8) 0.0267(4) Uani 1 1 d .
H12 H 0.6195(16) 0.4928(15) -0.6907(9) 0.024(5) Uiso 1 1 d .
C13 C 0.13303(14) 0.71459(13) -0.84492(7) 0.0208(3) Uani 1 1 d .
C14 C 0.16519(19) 0.62232(15) -0.88865(9) 0.0345(5) Uani 1 1 d .
H14 H 0.1972(17) 0.5420(17) -0.8748(10) 0.035(5) Uiso 1 1 d .
C15 C 0.1550(2) 0.64876(17) -0.95411(9) 0.0394(5) Uani 1 1 d .
H15 H 0.178(2) 0.585(2) -0.9839(11) 0.054(7) Uiso 1 1 d .
C16 C 0.11265(16) 0.76844(16) -0.97694(8) 0.0316(4) Uani 1 1 d .
H16 H 0.1073(17) 0.7871(16) -1.0205(10) 0.033(5) Uiso 1 1 d .
C17 C 0.0785(2) 0.86072(16) -0.93374(9) 0.0388(5) Uani 1 1 d .
H17 H 0.045(2) 0.941(2) -0.9486(12) 0.067(8) Uiso 1 1 d .
C18 C 0.08895(18) 0.83419(15) -0.86861(9) 0.0330(4) Uani 1 1 d .
H18 H 0.069(2) 0.901(2) -0.8402(11) 0.056(7) Uiso 1 1 d .
C19 C -0.01105(14) 0.70090(13) -0.73087(8) 0.0237(4) Uani 1 1 d .
C20 C -0.06935(16) 0.64121(14) -0.76012(9) 0.0288(4) Uani 1 1 d .
H20 H -0.0260(16) 0.5884(16) -0.7951(9) 0.028(5) Uiso 1 1 d .
C21 C -0.19213(16) 0.65580(16) -0.73716(10) 0.0368(5) Uani 1 1 d D
H21 H -0.2296(9) 0.6146(10) -0.7566(7) 0.033(5) Uiso 1 1 d D
C22 C -0.25820(17) 0.73134(16) -0.68548(11) 0.0406(5) Uani 1 1 d .
H22 H -0.3435(18) 0.7389(17) -0.6716(10) 0.036(5) Uiso 1 1 d .
C23 C -0.20265(18) 0.79123(16) -0.65648(9) 0.0379(5) Uani 1 1 d .
H23 H -0.2501(19) 0.8468(18) -0.6226(10) 0.044(6) Uiso 1 1 d .
C24 C -0.07866(17) 0.77590(15) -0.67843(8) 0.0302(4) Uani 1 1 d .
H24 H -0.0306(19) 0.8143(18) -0.6572(10) 0.042(6) Uiso 1 1 d .
C25 C 0.67740(14) 0.14726(13) -0.80884(8) 0.0212(3) Uani 1 1 d .
C26 C 0.69100(15) 0.03136(14) -0.78862(8) 0.0264(4) Uani 1 1 d D
H26 H 0.6813(15) 0.0135(14) -0.7447(4) 0.026(5) Uiso 1 1 d D
C27 C 0.72184(17) -0.05976(15) -0.83335(10) 0.0342(5) Uani 1 1 d D
H27 H 0.7331(17) -0.1374(8) -0.8180(10) 0.062(7) Uiso 1 1 d D
C28 C 0.73957(17) -0.03608(17) -0.89834(9) 0.0359(5) Uani 1 1 d .
H28 H 0.7577(18) -0.1010(18) -0.9285(10) 0.042(6) Uiso 1 1 d .
C29 C 0.72877(17) 0.07777(17) -0.91926(9) 0.0335(5) Uani 1 1 d .
H29 H 0.7420(18) 0.0987(17) -0.9628(10) 0.038(6) Uiso 1 1 d .
C30 C 0.69950(15) 0.16805(15) -0.87468(8) 0.0264(4) Uani 1 1 d .
H30 H 0.6934(17) 0.2463(16) -0.8903(9) 0.029(5) Uiso 1 1 d .
C31 C 0.67422(14) 0.19403(13) -0.67704(7) 0.0205(3) Uani 1 1 d .
C32 C 0.58167(14) 0.21000(14) -0.62577(8) 0.0246(4) Uani 1 1 d .
H32 H 0.4929(16) 0.2601(15) -0.6323(9) 0.027(5) Uiso 1 1 d .
C33 C 0.61948(16) 0.15539(15) -0.56590(8) 0.0280(4) Uani 1 1 d .
H33 H 0.5579(17) 0.1639(16) -0.5309(9) 0.031(5) Uiso 1 1 d .
C34 C 0.74837(16) 0.08633(15) -0.55582(8) 0.0282(4) Uani 1 1 d D
H34 H 0.7723(15) 0.0541(13) -0.5147(4) 0.029(5) Uiso 1 1 d D
C35 C 0.84133(15) 0.06950(15) -0.60637(8) 0.0284(4) Uani 1 1 d .
H35 H 0.932(2) 0.0245(19) -0.6027(11) 0.048(6) Uiso 1 1 d .
C36 C 0.80464(14) 0.12298(14) -0.66663(8) 0.0243(4) Uani 1 1 d .
H36 H 0.8685(16) 0.1069(16) -0.7000(9) 0.027(5) Uiso 1 1 d .
C37 C -0.04194(15) 0.32763(14) -0.72976(8) 0.0250(4) Uani 1 1 d .
H37A H -0.1276 0.3300 -0.7205 0.037 Uiso 1 1 calc R
H37B H -0.0469 0.4071 -0.7199 0.037 Uiso 1 1 calc R
H37C H 0.0204 0.2632 -0.7031 0.037 Uiso 1 1 calc R
C38 C 0.01733(16) 0.14292(16) -0.83209(9) 0.0325(4) Uani 1 1 d .
H38A H 0.0391(18) 0.1228(17) -0.8746(10) 0.038(6) Uiso 1 1 d .
H38B H 0.0858(18) 0.0806(17) -0.8062(10) 0.036(5) Uiso 1 1 d .
H38C H -0.062(2) 0.1428(19) -0.8224(11) 0.051(6) Uiso 1 1 d .
C39 C -0.11753(16) 0.41359(16) -0.86473(8) 0.0301(4) Uani 1 1 d .
H39A H -0.126(2) 0.4996(19) -0.8624(11) 0.049(6) Uiso 1 1 d .
H39B H -0.107(2) 0.394(2) -0.9076(12) 0.056(7) Uiso 1 1 d .
H39C H -0.201(2) 0.4233(19) -0.8492(11) 0.050(6) Uiso 1 1 d .
C40 C 0.3263(2) 0.08095(18) -0.92215(10) 0.0523(7) Uani 1 1 d .
H40A H 0.2588 0.0536 -0.9220 0.078 Uiso 1 1 calc R
H40B H 0.3843 0.0365 -0.8883 0.078 Uiso 1 1 calc R
H40C H 0.3762 0.0647 -0.9642 0.078 Uiso 1 1 calc R
C41 C 0.15484(17) 0.32969(18) -0.97731(9) 0.0370(5) Uani 1 1 d D
H41A H 0.108(2) 0.414(2) -0.9708(12) 0.062(7) Uiso 1 1 d .
H41B H 0.2140(19) 0.3188(18) -1.0163(11) 0.046(6) Uiso 1 1 d .
H41C H 0.0960(8) 0.2998(11) -0.9849(11) 0.061(7) Uiso 1 1 d D
C42 C 0.38708(17) 0.2900(2) -0.90844(11) 0.0524(6) Uani 1 1 d .
H42A H 0.3533 0.3778 -0.9006 0.079 Uiso 1 1 calc R
H42B H 0.4360 0.2708 -0.9507 0.079 Uiso 1 1 calc R
H42C H 0.4443 0.2425 -0.8748 0.079 Uiso 1 1 calc R
C43 C 0.43602(16) -0.01441(14) -0.59529(8) 0.0274(4) Uani 1 1 d .
H43A H 0.4666(16) -0.1003(16) -0.5973(9) 0.027(5) Uiso 1 1 d .
H43B H 0.402(2) 0.0106(19) -0.5526(11) 0.046(6) Uiso 1 1 d .
H43C H 0.5100(19) -0.0027(18) -0.6030(10) 0.040(6) Uiso 1 1 d .
C44 C 0.19514(16) -0.00012(15) -0.64572(9) 0.0302(4) Uani 1 1 d D
H44A H 0.156(2) 0.005(2) -0.6037(12) 0.064(8) Uiso 1 1 d .
H44B H 0.2401(18) -0.0861(18) -0.6548(10) 0.041(6) Uiso 1 1 d .
H44C H 0.1312(10) 0.0386(18) -0.6748(6) 0.053(7) Uiso 1 1 d D
C45 C 0.39031(17) 0.03826(15) -0.73770(8) 0.0297(4) Uani 1 1 d .
H45A H 0.4547(19) 0.0777(18) -0.7504(10) 0.042(6) Uiso 1 1 d .
H45B H 0.3258(17) 0.0661(17) -0.7727(10) 0.034(5) Uiso 1 1 d .
H45C H 0.440(2) -0.047(2) -0.7413(11) 0.054(7) Uiso 1 1 d .
C46 C 0.03560(17) 0.25669(16) -0.53718(9) 0.0332(4) Uani 1 1 d .
H46A H -0.0149(18) 0.2462(17) -0.5643(10) 0.034(5) Uiso 1 1 d .
H46B H 0.076(2) 0.1794(19) -0.5177(11) 0.051(7) Uiso 1 1 d .
H46C H -0.0219(19) 0.3152(19) -0.5025(11) 0.046(6) Uiso 1 1 d .
C47 C 0.06017(16) 0.47328(14) -0.60350(8) 0.0289(4) Uani 1 1 d .
H47A H 0.0014 0.4798 -0.6359 0.043 Uiso 1 1 calc R
H47B H 0.1203 0.5053 -0.6219 0.043 Uiso 1 1 calc R
H47C H 0.0096 0.5209 -0.5657 0.043 Uiso 1 1 calc R
C48 C 0.26313(16) 0.30610(17) -0.51707(8) 0.0324(4) Uani 1 1 d .
H48A H 0.317(2) 0.220(2) -0.5041(12) 0.059(7) Uiso 1 1 d .
H48B H 0.318(2) 0.3449(19) -0.5346(11) 0.051(7) Uiso 1 1 d .
H48C H 0.206(2) 0.3572(19) -0.4766(11) 0.053(7) Uiso 1 1 d .

loop_
_atom_site_aniso_label
_atom_site_aniso_U_11
_atom_site_aniso_U_22
_atom_site_aniso_U_33
_atom_site_aniso_U_23
_atom_site_aniso_U_13
_atom_site_aniso_U_12
La1 0.01974(3) 0.01843(3) 0.01436(4) 0.00171(3) -0.00330(3) -0.00953(3)
P1 0.01944(14) 0.01685(14) 0.01469(17) 0.00088(12) -0.00292(13) -0.00840(12)
P2 0.02178(15) 0.01566(15) 0.01978(18) 0.00053(13) -0.00334(14) -0.00605(13)
P3 0.01774(14) 0.01942(15) 0.01736(17) 0.00199(13) -0.00248(13) -0.00746(12)
Si1 0.02331(17) 0.02203(17) 0.0216(2) -0.00043(15) -0.00763(16) -0.00923(14)
Si2 0.02589(18) 0.02341(17) 0.01726(19) -0.00097(15) -0.00584(16) -0.00989(15)
Si3 0.01957(16) 0.01823(16) 0.01670(19) 0.00147(14) -0.00130(15) -0.00649(13)
Si4 0.01904(16) 0.02084(17) 0.01476(18) -0.00057(14) 0.00037(15) -0.00666(14)
N1 0.0193(5) 0.0148(5) 0.0195(6) 0.0006(4) -0.0033(5) -0.0057(4)
N2 0.0186(5) 0.0183(5) 0.0163(6) 0.0004(4) -0.0030(4) -0.0078(4)
N3 0.0231(5) 0.0196(5) 0.0203(6) 0.0018(5) -0.0064(5) -0.0081(4)
N4 0.0180(5) 0.0193(5) 0.0166(6) 0.0010(4) -0.0010(4) -0.0081(4)
C1 0.0205(6) 0.0198(6) 0.0182(7) 0.0040(5) -0.0037(5) -0.0094(5)
C2 0.0297(7) 0.0248(6) 0.0224(8) 0.0013(6) -0.0031(6) -0.0144(5)
C3 0.0435(8) 0.0363(7) 0.0187(8) -0.0016(6) 0.0015(7) -0.0225(6)
C4 0.0464(8) 0.0347(7) 0.0278(9) 0.0056(7) 0.0005(7) -0.0244(6)
C5 0.0547(9) 0.0293(7) 0.0294(9) 0.0018(6) -0.0011(8) -0.0266(6)
C6 0.0395(8) 0.0248(6) 0.0205(8) -0.0017(6) 0.0017(7) -0.0160(6)
C7 0.0284(6) 0.0204(6) 0.0180(7) 0.0019(5) -0.0050(6) -0.0127(5)
C8 0.0338(7) 0.0319(7) 0.0205(8) 0.0002(6) -0.0051(6) -0.0170(6)
C9 0.0500(9) 0.0440(9) 0.0210(8) -0.0068(7) 0.0006(7) -0.0236(7)
C10 0.0612(9) 0.0445(8) 0.0220(8) 0.0012(7) -0.0139(8) -0.0318(7)
C11 0.0428(8) 0.0397(8) 0.0316(9) 0.0046(7) -0.0156(7) -0.0267(6)
C12 0.0302(7) 0.0275(7) 0.0254(8) 0.0012(6) -0.0055(6) -0.0150(6)
C13 0.0198(6) 0.0212(6) 0.0215(7) 0.0023(5) -0.0042(5) -0.0090(5)
C14 0.0530(9) 0.0211(7) 0.0262(8) 0.0041(6) -0.0154(7) -0.0119(7)
C15 0.0602(10) 0.0322(8) 0.0250(9) -0.0014(7) -0.0144(8) -0.0176(8)
C16 0.0365(8) 0.0378(8) 0.0231(8) 0.0077(6) -0.0087(7) -0.0187(6)
C17 0.0570(10) 0.0272(7) 0.0304(9) 0.0120(7) -0.0083(8) -0.0180(7)
C18 0.0484(9) 0.0207(7) 0.0258(8) 0.0006(6) -0.0001(7) -0.0126(6)
C19 0.0204(6) 0.0172(6) 0.0258(8) 0.0057(6) -0.0010(6) -0.0027(5)
C20 0.0255(7) 0.0200(6) 0.0364(9) 0.0015(6) -0.0005(7) -0.0068(6)
C21 0.0280(7) 0.0303(8) 0.0511(11) 0.0059(8) -0.0035(8) -0.0130(6)
C22 0.0233(7) 0.0284(8) 0.0576(12) 0.0092(8) 0.0098(8) -0.0043(6)
C23 0.0339(9) 0.0261(8) 0.0355(10) 0.0040(7) 0.0094(8) -0.0003(7)
C24 0.0306(8) 0.0210(7) 0.0267(8) 0.0024(6) 0.0022(7) -0.0019(6)
C25 0.0175(6) 0.0213(6) 0.0221(7) 0.0004(5) -0.0025(5) -0.0061(5)
C26 0.0269(7) 0.0238(7) 0.0253(8) -0.0004(6) -0.0043(6) -0.0081(6)
C27 0.0373(8) 0.0221(7) 0.0406(10) -0.0040(7) -0.0039(8) -0.0104(6)
C28 0.0323(8) 0.0341(8) 0.0347(10) -0.0138(7) 0.0010(7) -0.0083(7)
C29 0.0316(8) 0.0384(8) 0.0242(8) -0.0061(7) 0.0039(7) -0.0105(7)
C30 0.0254(7) 0.0272(7) 0.0214(8) 0.0011(6) -0.0003(6) -0.0076(6)
C31 0.0226(6) 0.0197(6) 0.0207(7) 0.0030(5) -0.0071(5) -0.0101(5)
C32 0.0207(6) 0.0271(7) 0.0228(8) 0.0023(6) -0.0030(6) -0.0081(5)
C33 0.0278(7) 0.0323(7) 0.0202(8) 0.0029(6) -0.0016(6) -0.0107(6)
C34 0.0326(7) 0.0308(7) 0.0216(8) 0.0054(6) -0.0123(6) -0.0131(6)
C35 0.0238(6) 0.0316(7) 0.0294(8) 0.0065(6) -0.0099(6) -0.0113(6)
C36 0.0199(6) 0.0265(7) 0.0250(8) 0.0037(6) -0.0024(6) -0.0096(5)
C37 0.0261(6) 0.0272(7) 0.0237(8) 0.0012(6) -0.0056(6) -0.0134(5)
C38 0.0312(7) 0.0314(7) 0.0385(10) -0.0047(7) -0.0076(7) -0.0157(6)
C39 0.0263(7) 0.0374(8) 0.0231(8) 0.0024(7) -0.0082(6) -0.0104(6)
C40 0.0843(14) 0.0334(9) 0.0269(10) -0.0065(7) 0.0156(10) -0.0187(9)
C41 0.0299(8) 0.0524(10) 0.0229(8) 0.0094(7) -0.0053(7) -0.0140(7)
C42 0.0293(8) 0.0911(13) 0.0419(11) -0.0344(10) 0.0061(8) -0.0291(8)
C43 0.0258(7) 0.0230(7) 0.0282(8) 0.0063(6) -0.0063(6) -0.0064(6)
C44 0.0316(7) 0.0256(7) 0.0373(9) 0.0040(6) -0.0072(7) -0.0159(6)
C45 0.0323(8) 0.0236(7) 0.0222(8) -0.0020(6) 0.0029(7) -0.0036(6)
C46 0.0379(8) 0.0341(7) 0.0294(9) -0.0071(7) 0.0120(7) -0.0198(6)
C47 0.0320(8) 0.0227(7) 0.0258(8) -0.0034(6) -0.0041(7) -0.0062(6)
C48 0.0281(7) 0.0439(9) 0.0189(8) -0.0070(7) -0.0026(6) -0.0098(7)

loop_
_atom_type_symbol
_atom_type_description
_atom_type_scat_dispersion_real
_atom_type_scat_dispersion_imag
_atom_type_scat_source
C C 0.0033 0.0016 'International Tables Vol C Tables 4.2.6.8 and 6.1.1.4'
H H 0.0000 0.0000 'International Tables Vol C Tables 4.2.6.8 and 6.1.1.4'
N N 0.0061 0.0033 'International Tables Vol C Tables 4.2.6.8 and 6.1.1.4'
Si Si 0.0817 0.0704 'International Tables Vol C Tables 4.2.6.8 and 6.1.1.4'
P P 0.1023 0.0942 'International Tables Vol C Tables 4.2.6.8 and 6.1.1.4'
La La -0.2871 2.4523 'International Tables Vol C Tables 4.2.6.8 and 6.1.1.4'

loop_
_geom_angle_atom_site_label_1
_geom_angle_atom_site_label_2
_geom_angle_atom_site_label_3
_geom_angle
N3 La1 N4 116.58(5)
N3 La1 N1 113.08(4)
N4 La1 N1 121.48(4)
N3 La1 N2 126.71(4)
N4 La1 N2 107.82(4)
N1 La1 N2 60.00(4)
N3 La1 C45 82.09(5)
N4 La1 C45 61.02(4)
N1 La1 C45 155.59(5)
N2 La1 C45 95.67(4)
N3 La1 P1 127.48(3)
N4 La1 P1 115.93(3)
N1 La1 P1 30.00(3)
N2 La1 P1 30.23(3)
C45 La1 P1 125.59(4)
N3 La1 Si3 100.59(3)
N4 La1 Si3 27.83(3)
N1 La1 Si3 145.46(3)
N2 La1 Si3 105.79(3)
C45 La1 Si3 33.28(3)
P1 La1 Si3 127.372(10)
N3 La1 Si1 26.05(3)
N4 La1 Si1 96.51(3)
N1 La1 Si1 117.31(3)
N2 La1 Si1 152.54(3)
C45 La1 Si1 84.92(4)
P1 La1 Si1 142.891(10)
Si3 La1 Si1 89.726(11)
N1 P1 N2 103.59(7)
N1 P1 C7 111.87(7)
N2 P1 C7 112.39(6)
N1 P1 C1 111.54(6)
N2 P1 C1 113.83(6)
C7 P1 C1 103.87(8)
N1 P1 La1 50.89(4)
N2 P1 La1 53.20(5)
C7 P1 La1 121.47(5)
C1 P1 La1 134.57(5)
N1 P2 C13 103.76(6)
N1 P2 C19 101.65(7)
C13 P2 C19 99.80(7)
N2 P3 C31 104.72(6)
N2 P3 C25 103.54(7)
C31 P3 C25 101.07(7)
N3 Si1 C38 111.64(7)
N3 Si1 C39 114.06(8)
C38 Si1 C39 107.69(9)
N3 Si1 C37 109.41(7)
C38 Si1 C37 106.77(8)
C39 Si1 C37 106.92(7)
N3 Si1 La1 37.27(5)
C38 Si1 La1 123.53(6)
C39 Si1 La1 127.09(7)
C37 Si1 La1 72.15(5)
N3 Si2 C41 114.28(7)
N3 Si2 C42 107.99(8)
C41 Si2 C42 107.21(10)
N3 Si2 C40 114.47(8)
C41 Si2 C40 107.15(10)
C42 Si2 C40 105.14(11)
N4 Si3 C43 114.26(7)
N4 Si3 C44 115.26(7)
C43 Si3 C44 106.84(8)
N4 Si3 C45 106.16(7)
C43 Si3 C45 108.11(7)
C44 Si3 C45 105.69(9)
N4 Si3 La1 40.57(4)
C43 Si3 La1 130.37(6)
C44 Si3 La1 122.47(5)
C45 Si3 La1 65.77(5)
N4 Si4 C46 114.03(8)
N4 Si4 C48 112.96(7)
C46 Si4 C48 107.75(9)
N4 Si4 C47 108.42(7)
C46 Si4 C47 107.32(8)
C48 Si4 C47 105.91(9)
P1 N1 P2 115.83(8)
P1 N1 La1 99.10(5)
P2 N1 La1 144.99(7)
P1 N2 P3 116.24(8)
P1 N2 La1 96.57(5)
P3 N2 La1 147.13(7)
Si2 N3 Si1 122.79(8)
Si2 N3 La1 120.21(7)
Si1 N3 La1 116.67(6)
Si3 N4 Si4 126.70(8)
Si3 N4 La1 111.61(6)
Si4 N4 La1 121.59(6)
C6 C1 C2 119.04(14)
C6 C1 P1 120.96(12)
C2 C1 P1 119.66(12)
C3 C2 C1 120.56(16)
C2 C3 C4 119.95(16)
C5 C4 C3 119.87(17)
C4 C5 C6 120.38(17)
C1 C6 C5 120.19(15)
C8 C7 C12 118.98(15)
C8 C7 P1 121.23(13)
C12 C7 P1 119.77(11)
C9 C8 C7 120.14(17)
C10 C9 C8 120.39(16)
C9 C10 C11 120.23(17)
C12 C11 C10 119.76(17)
C11 C12 C7 120.49(15)
C14 C13 C18 118.02(15)
C14 C13 P2 125.13(12)
C18 C13 P2 116.82(12)
C15 C14 C13 120.91(16)
C16 C15 C14 120.24(17)
C17 C16 C15 119.18(16)
C16 C17 C18 120.49(16)
C17 C18 C13 121.15(16)
C20 C19 C24 118.73(16)
C20 C19 P2 124.28(12)
C24 C19 P2 116.97(14)
C21 C20 C19 120.36(16)
C22 C21 C20 120.1(2)
C23 C22 C21 120.23(18)
C22 C23 C24 120.20(17)
C23 C24 C19 120.34(19)
C26 C25 C30 118.29(15)
C26 C25 P3 124.65(12)
C30 C25 P3 117.05(12)
C27 C26 C25 120.53(16)
C28 C27 C26 120.17(17)
C27 C28 C29 120.16(17)
C28 C29 C30 119.68(17)
C29 C30 C25 121.12(16)
C32 C31 C36 118.48(14)
C32 C31 P3 123.12(11)
C36 C31 P3 118.05(12)
C33 C32 C31 120.31(14)
C34 C33 C32 120.89(15)
C33 C34 C35 119.40(15)
C34 C35 C36 120.24(14)
C35 C36 C31 120.68(14)
Si3 C45 La1 80.95(5)

loop_
_geom_bond_atom_site_label_1
_geom_bond_atom_site_label_2
_geom_bond_distance
La1 N3 2.3737(14)
La1 N4 2.3768(12)
La1 N1 2.5180(13)
La1 N2 2.5825(13)
La1 C45 3.1376(16)
La1 P1 3.2040(4)
La1 Si3 3.3979(4)
La1 Si1 3.5026(5)
P1 N1 1.6225(13)
P1 N2 1.6236(12)
P1 C7 1.8133(17)
P1 C1 1.8156(16)
P2 N1 1.7245(11)
P2 C13 1.8348(16)
P2 C19 1.8352(17)
P3 N2 1.7171(12)
P3 C31 1.8343(15)
P3 C25 1.8352(16)
Si1 N3 1.7217(14)
Si1 C38 1.867(2)
Si1 C39 1.8704(16)
Si1 C37 1.8762(16)
Si2 N3 1.7107(13)
Si2 C41 1.8653(18)
Si2 C42 1.870(2)
Si2 C40 1.878(2)
Si3 N4 1.7060(12)
Si3 C43 1.8705(17)
Si3 C44 1.8757(19)
Si3 C45 1.8880(17)
Si4 N4 1.7155(12)
Si4 C46 1.874(2)
Si4 C48 1.8780(19)
Si4 C47 1.8783(16)
C1 C6 1.390(2)
C1 C2 1.393(2)
C2 C3 1.384(2)
C3 C4 1.390(3)
C4 C5 1.375(3)
C5 C6 1.392(2)
C7 C8 1.393(2)
C7 C12 1.401(2)
C8 C9 1.388(3)
C9 C10 1.378(3)
C10 C11 1.387(3)
C11 C12 1.385(3)
C13 C14 1.387(2)
C13 C18 1.388(2)
C14 C15 1.386(3)
C15 C16 1.384(3)
C16 C17 1.376(3)
C17 C18 1.379(3)
C19 C20 1.394(3)
C19 C24 1.399(2)
C20 C21 1.391(2)
C21 C22 1.386(3)
C22 C23 1.369(3)
C23 C24 1.396(3)
C25 C26 1.394(2)
C25 C30 1.399(2)
C26 C27 1.393(2)
C27 C28 1.381(3)
C28 C29 1.385(3)
C29 C30 1.387(3)
C31 C32 1.393(2)
C31 C36 1.394(2)
C32 C33 1.390(2)
C33 C34 1.375(2)
C34 C35 1.384(2)
C35 C36 1.391(2)

loop_
_geom_torsion_atom_site_label_1
_geom_torsion_atom_site_label_2
_geom_torsion_atom_site_label_3
_geom_torsion_atom_site_label_4
_geom_torsion
N3 La1 P1 N1 70.12(7)
N4 La1 P1 N1 -108.61(6)
N2 La1 P1 N1 170.51(8)
C45 La1 P1 N1 179.72(7)
Si3 La1 P1 N1 -138.61(6)
Si1 La1 P1 N1 39.76(6)
N3 La1 P1 N2 -100.39(6)
N4 La1 P1 N2 80.88(6)
N1 La1 P1 N2 -170.51(8)
C45 La1 P1 N2 9.21(7)
Si3 La1 P1 N2 50.88(6)
Si1 La1 P1 N2 -130.75(6)
N3 La1 P1 C7 163.87(6)
N4 La1 P1 C7 -14.85(6)
N1 La1 P1 C7 93.75(8)
N2 La1 P1 C7 -95.74(8)
C45 La1 P1 C7 -86.53(6)
Si3 La1 P1 C7 -44.85(5)
Si1 La1 P1 C7 133.52(5)
N3 La1 P1 C1 -12.02(7)
N4 La1 P1 C1 169.25(7)
N1 La1 P1 C1 -82.15(8)
N2 La1 P1 C1 88.36(8)
C45 La1 P1 C1 97.58(7)
Si3 La1 P1 C1 139.25(6)
Si1 La1 P1 C1 -42.38(6)
N4 La1 Si1 N3 -142.39(7)
N1 La1 Si1 N3 87.04(7)
N2 La1 Si1 N3 10.15(9)
C45 La1 Si1 N3 -82.37(7)
P1 La1 Si1 N3 65.95(7)
Si3 La1 Si1 N3 -115.35(7)
N3 La1 Si1 C38 81.93(10)
N4 La1 Si1 C38 -60.46(8)
N1 La1 Si1 C38 168.97(8)
N2 La1 Si1 C38 92.08(9)
C45 La1 Si1 C38 -0.44(8)
P1 La1 Si1 C38 147.88(7)
Si3 La1 Si1 C38 -33.42(7)
N3 La1 Si1 C39 -81.39(10)
N4 La1 Si1 C39 136.21(7)
N1 La1 Si1 C39 5.65(8)
N2 La1 Si1 C39 -71.24(9)
C45 La1 Si1 C39 -163.76(8)
P1 La1 Si1 C39 -15.45(7)
Si3 La1 Si1 C39 163.26(7)
N3 La1 Si1 C37 -179.43(9)
N4 La1 Si1 C37 38.17(6)
N1 La1 Si1 C37 -92.39(6)
N2 La1 Si1 C37 -169.28(7)
C45 La1 Si1 C37 98.20(6)
P1 La1 Si1 C37 -113.49(5)
Si3 La1 Si1 C37 65.22(5)
N3 La1 Si3 N4 -128.40(7)
N1 La1 Si3 N4 38.76(8)
N2 La1 Si3 N4 98.38(7)
C45 La1 Si3 N4 174.28(10)
P1 La1 Si3 N4 74.43(7)
Si1 La1 Si3 N4 -104.58(7)
N3 La1 Si3 C43 151.03(7)
N4 La1 Si3 C43 -80.57(10)
N1 La1 Si3 C43 -41.81(9)
N2 La1 Si3 C43 17.81(7)
C45 La1 Si3 C43 93.71(10)
P1 La1 Si3 C43 -6.14(7)
Si1 La1 Si3 C43 174.84(7)
N3 La1 Si3 C44 -36.41(7)
N4 La1 Si3 C44 91.99(9)
N1 La1 Si3 C44 130.74(8)
N2 La1 Si3 C44 -169.63(7)
C45 La1 Si3 C44 -93.73(10)
P1 La1 Si3 C44 166.42(7)
Si1 La1 Si3 C44 -12.60(7)
N3 La1 Si3 C45 57.32(7)
N4 La1 Si3 C45 -174.28(10)
N1 La1 Si3 C45 -135.52(8)
N2 La1 Si3 C45 -75.90(7)
P1 La1 Si3 C45 -99.85(7)
Si1 La1 Si3 C45 81.13(7)
N2 P1 N1 P2 -169.96(7)
C7 P1 N1 P2 68.75(9)
C1 P1 N1 P2 -47.11(10)
La1 P1 N1 P2 -177.76(10)
N2 P1 N1 La1 7.81(7)
C7 P1 N1 La1 -113.49(6)
C1 P1 N1 La1 130.65(6)
C13 P2 N1 P1 97.27(9)
C19 P2 N1 P1 -159.47(8)
C13 P2 N1 La1 -78.88(12)
C19 P2 N1 La1 24.38(13)
N3 La1 N1 P1 -125.78(6)
N4 La1 N1 P1 87.99(6)
N2 La1 N1 P1 -5.50(5)
C45 La1 N1 P1 -0.55(13)
Si3 La1 N1 P1 67.96(7)
Si1 La1 N1 P1 -154.26(4)
N3 La1 N1 P2 50.71(13)
N4 La1 N1 P2 -95.52(12)
N2 La1 N1 P2 170.99(13)
C45 La1 N1 P2 175.94(9)
P1 La1 N1 P2 176.49(16)
Si3 La1 N1 P2 -115.56(11)
Si1 La1 N1 P2 22.23(13)
N1 P1 N2 P3 174.28(7)
C7 P1 N2 P3 -64.78(10)
C1 P1 N2 P3 52.96(10)
La1 P1 N2 P3 -178.16(10)
N1 P1 N2 La1 -7.56(6)
C7 P1 N2 La1 113.38(7)
C1 P1 N2 La1 -128.88(6)
C31 P3 N2 P1 108.92(9)
C25 P3 N2 P1 -145.56(8)
C31 P3 N2 La1 -67.70(13)
C25 P3 N2 La1 37.81(13)
N3 La1 N2 P1 103.17(6)
N4 La1 N2 P1 -111.13(5)
N1 La1 N2 P1 5.46(5)
C45 La1 N2 P1 -172.48(6)
Si3 La1 N2 P1 -140.15(4)
Si1 La1 N2 P1 97.63(7)
N3 La1 N2 P3 -79.88(13)
N4 La1 N2 P3 65.82(13)
N1 La1 N2 P3 -177.58(14)
C45 La1 N2 P3 4.47(13)
P1 La1 N2 P3 176.95(17)
Si3 La1 N2 P3 36.80(13)
Si1 La1 N2 P3 -85.42(13)
C41 Si2 N3 Si1 49.42(12)
C42 Si2 N3 Si1 168.60(10)
C40 Si2 N3 Si1 -74.68(12)
C41 Si2 N3 La1 -137.35(9)
C42 Si2 N3 La1 -18.16(11)
C40 Si2 N3 La1 98.55(12)
C38 Si1 N3 Si2 56.07(11)
C39 Si1 N3 Si2 -66.28(11)
C37 Si1 N3 Si2 174.03(8)
La1 Si1 N3 Si2 173.46(13)
C38 Si1 N3 La1 -117.39(8)
C39 Si1 N3 La1 120.26(8)
C37 Si1 N3 La1 0.57(9)
N4 La1 N3 Si2 -130.95(7)
N1 La1 N3 Si2 81.07(7)
N2 La1 N3 Si2 12.18(9)
C45 La1 N3 Si2 -79.01(7)
P1 La1 N3 Si2 50.33(8)
Si3 La1 N3 Si2 -106.80(7)
Si1 La1 N3 Si2 -173.64(12)
N4 La1 N3 Si1 42.69(8)
N1 La1 N3 Si1 -105.29(7)
N2 La1 N3 Si1 -174.18(5)
C45 La1 N3 Si1 94.63(7)
P1 La1 N3 Si1 -136.03(5)
Si3 La1 N3 Si1 66.83(6)
C43 Si3 N4 Si4 -59.23(12)
C44 Si3 N4 Si4 65.10(12)
C45 Si3 N4 Si4 -178.28(10)
La1 Si3 N4 Si4 176.29(14)
C43 Si3 N4 La1 124.48(7)
C44 Si3 N4 La1 -111.19(8)
C45 Si3 N4 La1 5.43(9)
C46 Si4 N4 Si3 -45.36(12)
C48 Si4 N4 Si3 78.11(12)
C47 Si4 N4 Si3 -164.83(10)
C46 Si4 N4 La1 130.59(8)
C48 Si4 N4 La1 -105.94(9)
C47 Si4 N4 La1 11.12(10)
N3 La1 N4 Si3 59.48(7)
N1 La1 N4 Si3 -155.41(6)
N2 La1 N4 Si3 -90.18(7)
C45 La1 N4 Si3 -3.58(6)
P1 La1 N4 Si3 -121.65(6)
Si1 La1 N4 Si3 76.92(6)
N3 La1 N4 Si4 -117.03(8)
N1 La1 N4 Si4 28.08(9)
N2 La1 N4 Si4 93.31(8)
C45 La1 N4 Si4 179.91(10)
P1 La1 N4 Si4 61.84(8)
Si3 La1 N4 Si4 -176.51(13)
Si1 La1 N4 Si4 -99.59(7)
N1 P1 C1 C6 91.32(14)
N2 P1 C1 C6 -151.90(12)
C7 P1 C1 C6 -29.35(14)
La1 P1 C1 C6 147.05(11)
N1 P1 C1 C2 -81.89(12)
N2 P1 C1 C2 34.89(14)
C7 P1 C1 C2 157.44(12)
La1 P1 C1 C2 -26.16(14)
C6 C1 C2 C3 -0.3(2)
P1 C1 C2 C3 173.01(12)
C1 C2 C3 C4 -0.2(2)
C2 C3 C4 C5 0.4(3)
C3 C4 C5 C6 -0.1(3)
C2 C1 C6 C5 0.6(2)
P1 C1 C6 C5 -172.66(13)
C4 C5 C6 C1 -0.4(3)
N1 P1 C7 C8 5.31(15)
N2 P1 C7 C8 -110.75(13)
C1 P1 C7 C8 125.75(13)
La1 P1 C7 C8 -51.24(14)
N1 P1 C7 C12 -176.30(12)
N2 P1 C7 C12 67.64(14)
C1 P1 C7 C12 -55.86(14)
La1 P1 C7 C12 127.15(12)
C12 C7 C8 C9 0.4(2)
P1 C7 C8 C9 178.79(14)
C7 C8 C9 C10 -1.2(3)
C8 C9 C10 C11 1.2(3)
C9 C10 C11 C12 -0.3(3)
C10 C11 C12 C7 -0.5(3)
C8 C7 C12 C11 0.5(2)
P1 C7 C12 C11 -177.95(13)
N1 P2 C13 C14 15.09(17)
C19 P2 C13 C14 -89.58(16)
N1 P2 C13 C18 -162.87(13)
C19 P2 C13 C18 92.46(14)
C18 C13 C14 C15 0.8(3)
P2 C13 C14 C15 -177.17(16)
C13 C14 C15 C16 0.1(3)
C14 C15 C16 C17 -1.2(3)
C15 C16 C17 C18 1.4(3)
C16 C17 C18 C13 -0.5(3)
C14 C13 C18 C17 -0.6(3)
P2 C13 C18 C17 177.51(16)
N1 P2 C19 C20 -60.24(14)
C13 P2 C19 C20 46.14(14)
N1 P2 C19 C24 121.25(12)
C13 P2 C19 C24 -132.37(12)
C24 C19 C20 C21 -0.3(2)
P2 C19 C20 C21 -178.82(13)
C19 C20 C21 C22 0.9(3)
C20 C21 C22 C23 -0.5(3)
C21 C22 C23 C24 -0.5(3)
C22 C23 C24 C19 1.1(3)
C20 C19 C24 C23 -0.6(2)
P2 C19 C24 C23 177.96(13)
N2 P3 C25 C26 -89.21(14)
C31 P3 C25 C26 19.06(15)
N2 P3 C25 C30 91.71(13)
C31 P3 C25 C30 -160.02(12)
C30 C25 C26 C27 -2.0(2)
P3 C25 C26 C27 178.95(13)
C25 C26 C27 C28 0.2(3)
C26 C27 C28 C29 1.0(3)
C27 C28 C29 C30 -0.3(3)
C28 C29 C30 C25 -1.6(3)
C26 C25 C30 C29 2.7(2)
P3 C25 C30 C29 -178.14(13)
N2 P3 C31 C32 -8.50(16)
C25 P3 C31 C32 -115.85(15)
N2 P3 C31 C36 178.41(13)
C25 P3 C31 C36 71.06(14)
C36 C31 C32 C33 -0.3(3)
P3 C31 C32 C33 -173.40(14)
C31 C32 C33 C34 0.9(3)
C32 C33 C34 C35 -1.1(3)
C33 C34 C35 C36 0.6(3)
C34 C35 C36 C31 0.0(3)
C32 C31 C36 C35 -0.1(3)
P3 C31 C36 C35 173.30(14)
N4 Si3 C45 La1 -3.87(7)
C43 Si3 C45 La1 -126.88(7)
C44 Si3 C45 La1 119.01(6)
N3 La1 C45 Si3 -123.35(7)
N4 La1 C45 Si3 3.05(5)
N1 La1 C45 Si3 105.99(10)
N2 La1 C45 Si3 110.30(6)
P1 La1 C45 Si3 105.66(6)
Si1 La1 C45 Si3 -97.28(6)
